data_4086187
loop_
_publ_author_name
'Ai, Pengfei'
'Danopoulos, Andreas A.'
'Braunstein, Pierre'

_publ_section_title
;
 N-Phosphanyl- andN,N&#x2032;-Diphosphanyl-Substituted N-Heterocyclic
 Carbene Chromium Complexes: Synthesis, Structures, and Catalytic Ethylene
 Oligomerization
;
_journal_issue 16
_journal_name_full Organometallics
_journal_page_first 4109
_journal_paper_doi 10.1021/acs.organomet.5b00547
_journal_volume 34
_journal_year 2015
_chemical_formula_moiety 'C38 H76 Cl2 Cr N4 P4'
_chemical_formula_sum 'C38 H76 Cl2 Cr N4 P4'
_chemical_formula_weight 835.80
_chemical_name_systematic
;
 ?
;
_space_group_crystal_system monoclinic
_space_group_IT_number 14
_space_group_name_Hall '-P 2ybc'
_space_group_name_H-M_alt 'P 1 21/c 1'
_symmetry_space_group_name_Hall '-P 2ybc'
_symmetry_space_group_name_H-M 'P 1 21/c 1'
_atom_sites_solution_hydrogens geom
_audit_creation_method SHELXL-2013
_cell_angle_alpha 90
_cell_angle_beta 118.28(2)
_cell_angle_gamma 90
_cell_formula_units_Z 2
_cell_length_a 13.035(4)
_cell_length_b 14.785(5)
_cell_length_c 14.088(4)
_cell_measurement_reflns_used 1859
_cell_measurement_temperature 173(2)
_cell_measurement_theta_max 26.37
_cell_measurement_theta_min 2.76
_cell_volume 2391.0(14)
_computing_cell_refinement 'Bruker SAINT'
_computing_data_collection 'Bruker APEX2'
_computing_data_reduction 'Bruker SAINT'
_computing_molecular_graphics 'Bruker SHELXTL'
_computing_publication_material 'Bruker SHELXTL'
_computing_structure_refinement 'SHELXL-2013 (Sheldrick 2013)'
_computing_structure_solution 'SHELXS-97 (Sheldrick 2008)'
_diffrn_ambient_temperature 173(2)
_diffrn_measured_fraction_theta_full 0.993
_diffrn_measured_fraction_theta_max 1.000
_diffrn_measurement_device_type 'Bruker APEX-II CCD'
_diffrn_measurement_method '\f and \w scans'
_diffrn_radiation_monochromator triumph
_diffrn_radiation_type MoK\a
_diffrn_radiation_wavelength 0.71073
_diffrn_reflns_av_R_equivalents 0.0981
_diffrn_reflns_av_unetI/netI 0.1253
_diffrn_reflns_laue_measured_fraction_full 0.993
_diffrn_reflns_laue_measured_fraction_max 1.000
_diffrn_reflns_limit_h_max 17
_diffrn_reflns_limit_h_min -17
_diffrn_reflns_limit_k_max 19
_diffrn_reflns_limit_k_min -19
_diffrn_reflns_limit_l_max 18
_diffrn_reflns_limit_l_min -18
_diffrn_reflns_number 17550
_diffrn_reflns_point_group_measured_fraction_full 0.993
_diffrn_reflns_point_group_measured_fraction_max 1.000
_diffrn_reflns_theta_full 25.242
_diffrn_reflns_theta_max 28.172
_diffrn_reflns_theta_min 1.641
_diffrn_source 'sealed tube'
_exptl_absorpt_coefficient_mu 0.513
_exptl_absorpt_correction_T_max 0.7456
_exptl_absorpt_correction_T_min 0.6491
_exptl_absorpt_correction_type multi-scan
_exptl_absorpt_process_details sadabs
_exptl_crystal_colour violet
_exptl_crystal_density_diffrn 1.161
_exptl_crystal_description needle
_exptl_crystal_F_000 900
_exptl_crystal_size_max 0.250
_exptl_crystal_size_mid 0.050
_exptl_crystal_size_min 0.040
_refine_diff_density_max 0.815
_refine_diff_density_min -0.955
_refine_diff_density_rms 0.112
_refine_ls_extinction_method none
_refine_ls_goodness_of_fit_ref 1.042
_refine_ls_hydrogen_treatment constr
_refine_ls_matrix_type full
_refine_ls_number_parameters 212
_refine_ls_number_reflns 5891
_refine_ls_number_restraints 0
_refine_ls_restrained_S_all 1.042
_refine_ls_R_factor_all 0.1580
_refine_ls_R_factor_gt 0.0824
_refine_ls_shift/su_max 0.000
_refine_ls_shift/su_mean 0.000
_refine_ls_structure_factor_coef Fsqd
_refine_ls_weighting_details 'w=1/[\s^2^(Fo^2^)+(0.1272P)^2^+3.1904P] where P=(Fo^2^+2Fc^2^)/3'
_refine_ls_weighting_scheme calc
_refine_ls_wR_factor_gt 0.2044
_refine_ls_wR_factor_ref 0.2534
_reflns_Friedel_coverage 0.000
_reflns_number_gt 3444
_reflns_number_total 5891
_reflns_threshold_expression 'I > 2\s(I)'
_cod_data_source_file om5b00547_si_002.cif
_cod_data_source_block shelx
_cod_depositor_comments
;
The following automatic conversions were performed:

'_space_group_crystal_system' value 'Monoclinic' changed to
'monoclinic' according to
/usr/data/users/saulius/crontab/automatic-downloads/rss-feeds/ACS/lib/dictionaries/cif_core.dic
dictionary named 'cif_core.dic' version 2.4.2 from 2011-04-26.

Automatic conversion script
Id: cif_fix_values 3271 2015-04-21 07:52:19Z andrius 

 Adding full bibliography for 4086184--4086189.cif.
;
_cod_database_code 4086187
_shelx_space_group_comment
;
The symmetry employed for this shelxl refinement is uniquely defined
by the following loop, which should always be used as a source of
symmetry information in preference to the above space-group names.
They are only intended as comments.
;
_shelx_estimated_absorpt_t_min 0.882
_shelx_estimated_absorpt_t_max 0.980
_shelxl_version_number 2013-4

loop_
_space_group_symop_operation_xyz
'x, y, z'
'-x, y+1/2, -z+1/2'
'-x, -y, -z'
'x, -y-1/2, z-1/2'

loop_
_atom_site_label
_atom_site_type_symbol
_atom_site_fract_x
_atom_site_fract_y
_atom_site_fract_z
_atom_site_U_iso_or_equiv
_atom_site_adp_type
_atom_site_occupancy
_atom_site_site_symmetry_order
_atom_site_calc_flag
_atom_site_refinement_flags_posn
_atom_site_refinement_flags_adp
_atom_site_refinement_flags_occupancy
C1 C -0.0500(5) 0.0955(4) 0.8702(5) 0.0241(12) Uani 1 1 d . . .
C2 C -0.0398(6) 0.2043(4) 0.7607(5) 0.0342(15) Uani 1 1 d . . .
H2 H -0.0096 0.2418 0.7250 0.041 Uiso 1 1 calc R U .
C3 C -0.1440(6) 0.2092(4) 0.7525(5) 0.0324(14) Uani 1 1 d . . .
H3 H -0.2033 0.2509 0.7093 0.039 Uiso 1 1 calc R U .
C4 C 0.2604(6) 0.1763(5) 0.9299(6) 0.0425(17) Uani 1 1 d . . .
C5 C 0.2309(9) 0.2255(7) 1.0061(9) 0.0745(17) Uani 1 1 d . . .
H5A H 0.2985 0.2607 1.0567 0.112 Uiso 1 1 calc R U .
H5B H 0.2096 0.1818 1.0461 0.112 Uiso 1 1 calc R U .
H5C H 0.1652 0.2663 0.9655 0.112 Uiso 1 1 calc R U .
C6 C 0.3801(9) 0.1289(7) 0.9996(9) 0.0745(17) Uani 1 1 d . . .
H6A H 0.4388 0.1744 1.0416 0.112 Uiso 1 1 calc R U .
H6B H 0.4040 0.0969 0.9523 0.112 Uiso 1 1 calc R U .
H6C H 0.3726 0.0856 1.0486 0.112 Uiso 1 1 calc R U .
C7 C 0.2787(9) 0.2410(7) 0.8554(9) 0.0745(17) Uani 1 1 d . . .
H7A H 0.2106 0.2806 0.8195 0.112 Uiso 1 1 calc R U .
H7B H 0.2888 0.2064 0.8011 0.112 Uiso 1 1 calc R U .
H7C H 0.3483 0.2777 0.8975 0.112 Uiso 1 1 calc R U .
C8 C 0.1397(7) 0.0440(5) 0.7381(6) 0.0429(18) Uani 1 1 d . . .
C9 C 0.2556(11) -0.0024(8) 0.7630(9) 0.0812(19) Uani 1 1 d . . .
H9A H 0.2471 -0.0340 0.6986 0.122 Uiso 1 1 calc R U .
H9B H 0.2764 -0.0459 0.8217 0.122 Uiso 1 1 calc R U .
H9C H 0.3171 0.0433 0.7846 0.122 Uiso 1 1 calc R U .
C10 C 0.1080(11) 0.1102(7) 0.6488(8) 0.0812(19) Uani 1 1 d . . .
H10A H 0.1687 0.1566 0.6708 0.122 Uiso 1 1 calc R U .
H10B H 0.0335 0.1389 0.6321 0.122 Uiso 1 1 calc R U .
H10C H 0.1009 0.0787 0.5847 0.122 Uiso 1 1 calc R U .
C11 C 0.0458(11) -0.0294(8) 0.7001(9) 0.0812(19) Uani 1 1 d . . .
H11A H -0.0313 -0.0011 0.6688 0.122 Uiso 1 1 calc R U .
H11B H 0.0572 -0.0671 0.7615 0.122 Uiso 1 1 calc R U .
H11C H 0.0515 -0.0671 0.6455 0.122 Uiso 1 1 calc R U .
C12 C -0.3171(6) 0.2196(5) 0.8743(6) 0.0382(16) Uani 1 1 d . . .
C13 C -0.3968(7) 0.2804(5) 0.7832(7) 0.049(2) Uani 1 1 d . . .
H13A H -0.4126 0.3355 0.8127 0.074 Uiso 1 1 calc R U .
H13B H -0.4702 0.2488 0.7383 0.074 Uiso 1 1 calc R U .
H13C H -0.3595 0.2965 0.7393 0.074 Uiso 1 1 calc R U .
C14 C -0.3807(8) 0.1904(7) 0.9380(8) 0.066(3) Uani 1 1 d . . .
H14A H -0.4154 0.2435 0.9531 0.098 Uiso 1 1 calc R U .
H14B H -0.3249 0.1622 1.0060 0.098 Uiso 1 1 calc R U .
H14C H -0.4420 0.1468 0.8952 0.098 Uiso 1 1 calc R U .
C15 C -0.2065(7) 0.2725(5) 0.9506(6) 0.0485(19) Uani 1 1 d . . .
H15A H -0.1690 0.2962 0.9097 0.073 Uiso 1 1 calc R U .
H15B H -0.1525 0.2322 1.0076 0.073 Uiso 1 1 calc R U .
H15C H -0.2278 0.3229 0.9830 0.073 Uiso 1 1 calc R U .
C16 C -0.3770(6) 0.0636(4) 0.7100(6) 0.0352(15) Uani 1 1 d . . .
C17 C -0.3278(8) -0.0281(5) 0.7029(7) 0.057(2) Uani 1 1 d . . .
H17A H -0.3832 -0.0590 0.6368 0.086 Uiso 1 1 calc R U .
H17B H -0.3146 -0.0648 0.7656 0.086 Uiso 1 1 calc R U .
H17C H -0.2538 -0.0195 0.7018 0.086 Uiso 1 1 calc R U .
C18 C -0.4025(7) 0.1185(5) 0.6115(6) 0.0458(18) Uani 1 1 d . . .
H18A H -0.3318 0.1234 0.6038 0.069 Uiso 1 1 calc R U .
H18B H -0.4284 0.1791 0.6189 0.069 Uiso 1 1 calc R U .
H18C H -0.4640 0.0889 0.5477 0.069 Uiso 1 1 calc R U .
C19 C -0.4910(7) 0.0473(6) 0.7152(7) 0.052(2) Uani 1 1 d . . .
H19A H -0.5248 0.1055 0.7189 0.079 Uiso 1 1 calc R U .
H19B H -0.4745 0.0115 0.7794 0.079 Uiso 1 1 calc R U .
H19C H -0.5462 0.0145 0.6506 0.079 Uiso 1 1 calc R U .
N1 N 0.0192(4) 0.1328(3) 0.8324(4) 0.0277(11) Uani 1 1 d . . .
N2 N -0.1527(4) 0.1421(3) 0.8185(4) 0.0250(11) Uani 1 1 d . . .
P1 P 0.15487(15) 0.08130(12) 0.87259(14) 0.0304(4) Uani 1 1 d . . .
P2 P -0.26565(14) 0.10874(11) 0.84512(13) 0.0273(4) Uani 1 1 d . . .
Cl1 Cl 0.04667(16) 0.12492(10) 1.11626(12) 0.0359(4) Uani 1 1 d . . .
Cr1 Cr 0.0000 0.0000 1.0000 0.0210(3) Uani 1 2 d S . P

loop_
_atom_site_aniso_label
_atom_site_aniso_U_11
_atom_site_aniso_U_22
_atom_site_aniso_U_33
_atom_site_aniso_U_23
_atom_site_aniso_U_13
_atom_site_aniso_U_12
C1 0.029(3) 0.020(3) 0.021(3) -0.003(2) 0.010(2) -0.001(2)
C2 0.038(4) 0.029(3) 0.034(4) 0.011(3) 0.016(3) 0.007(3)
C3 0.038(4) 0.028(3) 0.032(3) 0.012(3) 0.017(3) 0.007(3)
C4 0.037(4) 0.045(4) 0.045(4) 0.005(3) 0.018(4) -0.010(3)
C5 0.057(3) 0.075(4) 0.083(4) -0.006(3) 0.026(3) -0.026(3)
C6 0.057(3) 0.075(4) 0.083(4) -0.006(3) 0.026(3) -0.026(3)
C7 0.057(3) 0.075(4) 0.083(4) -0.006(3) 0.026(3) -0.026(3)
C8 0.053(5) 0.039(4) 0.049(4) 0.000(3) 0.034(4) 0.001(4)
C9 0.107(5) 0.084(4) 0.071(4) -0.012(3) 0.057(4) 0.002(4)
C10 0.107(5) 0.084(4) 0.071(4) -0.012(3) 0.057(4) 0.002(4)
C11 0.107(5) 0.084(4) 0.071(4) -0.012(3) 0.057(4) 0.002(4)
C12 0.035(4) 0.040(4) 0.040(4) -0.009(3) 0.018(3) 0.002(3)
C13 0.044(5) 0.037(4) 0.058(5) -0.010(4) 0.017(4) 0.008(3)
C14 0.069(6) 0.079(7) 0.073(6) -0.016(5) 0.054(6) -0.001(5)
C15 0.053(5) 0.044(4) 0.038(4) -0.015(3) 0.014(4) 0.004(4)
C16 0.033(4) 0.025(3) 0.034(4) 0.002(3) 0.005(3) -0.001(3)
C17 0.060(5) 0.032(4) 0.050(5) -0.016(4) 0.001(4) 0.008(4)
C18 0.048(5) 0.044(4) 0.030(4) 0.001(3) 0.006(3) -0.005(4)
C19 0.042(5) 0.047(5) 0.052(5) 0.002(4) 0.010(4) -0.009(4)
N1 0.029(3) 0.023(3) 0.028(3) 0.005(2) 0.011(2) -0.001(2)
N2 0.028(3) 0.021(2) 0.025(3) 0.005(2) 0.012(2) 0.003(2)
P1 0.0316(9) 0.0276(8) 0.0342(9) 0.0070(7) 0.0172(8) 0.0003(7)
P2 0.0268(8) 0.0263(8) 0.0281(8) 0.0007(7) 0.0123(7) -0.0013(7)
Cl1 0.0494(10) 0.0228(7) 0.0274(8) -0.0058(6) 0.0115(7) 0.0001(7)
Cr1 0.0260(7) 0.0163(6) 0.0197(6) 0.0009(5) 0.0099(6) 0.0002(5)

loop_
_atom_type_symbol
_atom_type_description
_atom_type_scat_dispersion_real
_atom_type_scat_dispersion_imag
_atom_type_scat_source
C C 0.0033 0.0016 'International Tables Vol C Tables 4.2.6.8 and 6.1.1.4'
H H 0.0000 0.0000 'International Tables Vol C Tables 4.2.6.8 and 6.1.1.4'
N N 0.0061 0.0033 'International Tables Vol C Tables 4.2.6.8 and 6.1.1.4'
P P 0.1023 0.0942 'International Tables Vol C Tables 4.2.6.8 and 6.1.1.4'
Cl Cl 0.1484 0.1585 'International Tables Vol C Tables 4.2.6.8 and 6.1.1.4'
Cr Cr 0.3209 0.6236 'International Tables Vol C Tables 4.2.6.8 and 6.1.1.4'

loop_
_geom_angle_atom_site_label_1
_geom_angle_atom_site_label_2
_geom_angle_atom_site_label_3
_geom_angle
_geom_angle_site_symmetry_1
_geom_angle_site_symmetry_3
N1 C1 N2 104.4(5) . .
N1 C1 Cr1 127.4(4) . .
N2 C1 Cr1 127.5(4) . .
C3 C2 N1 107.2(6) . .
C3 C2 H2 126.4 . .
N1 C2 H2 126.4 . .
C2 C3 N2 108.0(6) . .
C2 C3 H3 126.0 . .
N2 C3 H3 126.0 . .
C5 C4 C7 111.6(8) . .
C5 C4 C6 106.7(7) . .
C7 C4 C6 106.3(7) . .
C5 C4 P1 106.9(5) . .
C7 C4 P1 120.1(6) . .
C6 C4 P1 104.3(6) . .
C4 C5 H5A 109.5 . .
C4 C5 H5B 109.5 . .
H5A C5 H5B 109.5 . .
C4 C5 H5C 109.5 . .
H5A C5 H5C 109.5 . .
H5B C5 H5C 109.5 . .
C4 C6 H6A 109.5 . .
C4 C6 H6B 109.5 . .
H6A C6 H6B 109.5 . .
C4 C6 H6C 109.5 . .
H6A C6 H6C 109.5 . .
H6B C6 H6C 109.5 . .
C4 C7 H7A 109.5 . .
C4 C7 H7B 109.5 . .
H7A C7 H7B 109.5 . .
C4 C7 H7C 109.5 . .
H7A C7 H7C 109.5 . .
H7B C7 H7C 109.5 . .
C10 C8 C11 108.3(8) . .
C10 C8 C9 109.5(8) . .
C11 C8 C9 107.4(8) . .
C10 C8 P1 120.7(6) . .
C11 C8 P1 104.1(5) . .
C9 C8 P1 106.0(6) . .
C8 C9 H9A 109.5 . .
C8 C9 H9B 109.5 . .
H9A C9 H9B 109.5 . .
C8 C9 H9C 109.5 . .
H9A C9 H9C 109.5 . .
H9B C9 H9C 109.5 . .
C8 C10 H10A 109.5 . .
C8 C10 H10B 109.5 . .
H10A C10 H10B 109.5 . .
C8 C10 H10C 109.5 . .
H10A C10 H10C 109.5 . .
H10B C10 H10C 109.5 . .
C8 C11 H11A 109.5 . .
C8 C11 H11B 109.5 . .
H11A C11 H11B 109.5 . .
C8 C11 H11C 109.5 . .
H11A C11 H11C 109.5 . .
H11B C11 H11C 109.5 . .
C13 C12 C15 109.3(6) . .
C13 C12 C14 108.6(7) . .
C15 C12 C14 108.6(6) . .
C13 C12 P2 120.4(5) . .
C15 C12 P2 106.4(5) . .
C14 C12 P2 103.2(5) . .
C12 C13 H13A 109.5 . .
C12 C13 H13B 109.5 . .
H13A C13 H13B 109.5 . .
C12 C13 H13C 109.5 . .
H13A C13 H13C 109.5 . .
H13B C13 H13C 109.5 . .
C12 C14 H14A 109.5 . .
C12 C14 H14B 109.5 . .
H14A C14 H14B 109.5 . .
C12 C14 H14C 109.5 . .
H14A C14 H14C 109.5 . .
H14B C14 H14C 109.5 . .
C12 C15 H15A 109.5 . .
C12 C15 H15B 109.5 . .
H15A C15 H15B 109.5 . .
C12 C15 H15C 109.5 . .
H15A C15 H15C 109.5 . .
H15B C15 H15C 109.5 . .
C18 C16 C17 109.7(7) . .
C18 C16 C19 109.4(6) . .
C17 C16 C19 108.0(7) . .
C18 C16 P2 117.9(5) . .
C17 C16 P2 103.6(5) . .
C19 C16 P2 107.8(5) . .
C16 C17 H17A 109.5 . .
C16 C17 H17B 109.5 . .
H17A C17 H17B 109.5 . .
C16 C17 H17C 109.5 . .
H17A C17 H17C 109.5 . .
H17B C17 H17C 109.5 . .
C16 C18 H18A 109.5 . .
C16 C18 H18B 109.5 . .
H18A C18 H18B 109.5 . .
C16 C18 H18C 109.5 . .
H18A C18 H18C 109.5 . .
H18B C18 H18C 109.5 . .
C16 C19 H19A 109.5 . .
C16 C19 H19B 109.5 . .
H19A C19 H19B 109.5 . .
C16 C19 H19C 109.5 . .
H19A C19 H19C 109.5 . .
H19B C19 H19C 109.5 . .
C1 N1 C2 110.2(5) . .
C1 N1 P1 116.8(4) . .
C2 N1 P1 132.9(4) . .
C1 N2 C3 110.1(5) . .
C1 N2 P2 116.9(4) . .
C3 N2 P2 133.0(4) . .
N1 P1 C4 103.7(3) . .
N1 P1 C8 101.1(3) . .
C4 P1 C8 111.0(3) . .
N2 P2 C16 101.9(3) . .
N2 P2 C12 102.9(3) . .
C16 P2 C12 110.1(3) . .
C1 Cr1 C1 180.0 3_557 .
C1 Cr1 Cl1 92.82(16) 3_557 .
C1 Cr1 Cl1 87.18(16) . .
C1 Cr1 Cl1 87.18(16) 3_557 3_557
C1 Cr1 Cl1 92.82(16) . 3_557
Cl1 Cr1 Cl1 180.0 . 3_557

loop_
_geom_bond_atom_site_label_1
_geom_bond_atom_site_label_2
_geom_bond_distance
_geom_bond_site_symmetry_2
C1 N1 1.363(8) .
C1 N2 1.370(8) .
C1 Cr1 2.152(6) .
C2 C3 1.310(9) .
C2 N1 1.411(8) .
C2 H2 0.9500 .
C3 N2 1.400(7) .
C3 H3 0.9500 .
C4 C5 1.490(13) .
C4 C7 1.520(12) .
C4 C6 1.561(13) .
C4 P1 1.862(8) .
C5 H5A 0.9800 .
C5 H5B 0.9800 .
C5 H5C 0.9800 .
C6 H6A 0.9800 .
C6 H6B 0.9800 .
C6 H6C 0.9800 .
C7 H7A 0.9800 .
C7 H7B 0.9800 .
C7 H7C 0.9800 .
C8 C10 1.490(13) .
C8 C11 1.531(13) .
C8 C9 1.541(13) .
C8 P1 1.891(8) .
C9 H9A 0.9800 .
C9 H9B 0.9800 .
C9 H9C 0.9800 .
C10 H10A 0.9800 .
C10 H10B 0.9800 .
C10 H10C 0.9800 .
C11 H11A 0.9800 .
C11 H11B 0.9800 .
C11 H11C 0.9800 .
C12 C13 1.508(11) .
C12 C15 1.542(10) .
C12 C14 1.543(10) .
C12 P2 1.888(7) .
C13 H13A 0.9800 .
C13 H13B 0.9800 .
C13 H13C 0.9800 .
C14 H14A 0.9800 .
C14 H14B 0.9800 .
C14 H14C 0.9800 .
C15 H15A 0.9800 .
C15 H15B 0.9800 .
C15 H15C 0.9800 .
C16 C18 1.503(10) .
C16 C17 1.523(10) .
C16 C19 1.541(11) .
C16 P2 1.886(7) .
C17 H17A 0.9800 .
C17 H17B 0.9800 .
C17 H17C 0.9800 .
C18 H18A 0.9800 .
C18 H18B 0.9800 .
C18 H18C 0.9800 .
C19 H19A 0.9800 .
C19 H19B 0.9800 .
C19 H19C 0.9800 .
N1 P1 1.755(5) .
N2 P2 1.753(5) .
Cl1 Cr1 2.3495(16) .
Cr1 C1 2.152(6) 3_557
Cr1 Cl1 2.3495(16) 3_557

loop_
_geom_hbond_atom_site_label_D
_geom_hbond_atom_site_label_H
_geom_hbond_atom_site_label_A
_geom_hbond_distance_DH
_geom_hbond_distance_HA
_geom_hbond_distance_DA
_geom_hbond_angle_DHA
_geom_hbond_site_symmetry_A
C2 H2 Cl1 0.95 2.80 3.736(7) 169.2 4_565
C11 H11B Cl1 0.98 2.78 3.619(11) 143.9 3_557
C15 H15B Cl1 0.98 2.80 3.715(8) 156.0 .

loop_
_geom_torsion_atom_site_label_1
_geom_torsion_atom_site_label_2
_geom_torsion_atom_site_label_3
_geom_torsion_atom_site_label_4
_geom_torsion
N1 C2 C3 N2 0.3(8)
N2 C1 N1 C2 2.1(6)
Cr1 C1 N1 C2 -169.2(4)
N2 C1 N1 P1 -174.0(4)
Cr1 C1 N1 P1 14.7(7)
C3 C2 N1 C1 -1.5(8)
C3 C2 N1 P1 173.7(5)
N1 C1 N2 C3 -1.9(7)
Cr1 C1 N2 C3 169.4(4)
N1 C1 N2 P2 177.9(4)
Cr1 C1 N2 P2 -10.8(7)
C2 C3 N2 C1 1.0(8)
C2 C3 N2 P2 -178.8(5)
C1 N1 P1 C4 -126.8(5)
C2 N1 P1 C4 58.2(7)
C1 N1 P1 C8 118.1(5)
C2 N1 P1 C8 -56.9(7)
C5 C4 P1 N1 48.7(6)
C7 C4 P1 N1 -79.6(7)
C6 C4 P1 N1 161.6(5)
C5 C4 P1 C8 156.5(6)
C7 C4 P1 C8 28.2(8)
C6 C4 P1 C8 -90.6(6)
C10 C8 P1 N1 54.5(8)
C11 C8 P1 N1 -67.3(6)
C9 C8 P1 N1 179.6(6)
C10 C8 P1 C4 -55.0(8)
C11 C8 P1 C4 -176.8(6)
C9 C8 P1 C4 70.1(7)
C1 N2 P2 C16 -114.1(5)
C3 N2 P2 C16 65.7(6)
C1 N2 P2 C12 131.8(5)
C3 N2 P2 C12 -48.5(6)
C18 C16 P2 N2 -45.6(6)
C17 C16 P2 N2 75.7(6)
C19 C16 P2 N2 -169.9(5)
C18 C16 P2 C12 63.1(7)
C17 C16 P2 C12 -175.6(5)
C19 C16 P2 C12 -61.3(6)
C13 C12 P2 N2 79.5(6)
C15 C12 P2 N2 -45.2(5)
C14 C12 P2 N2 -159.4(5)
C13 C12 P2 C16 -28.5(7)
C15 C12 P2 C16 -153.3(5)
C14 C12 P2 C16 92.6(6)
